data_2000974
loop_
_publ_author_name
'Simon, A.'
'Delage, C.'
'Saux, M.'
'Chulia, A. J.'
'Najid, A.'
'Rigaud, M.'

_publ_section_title
;
 Structure of ursolic acid ethanol solvate
;
_journal_issue 4
_journal_name_full 'Acta Crystallographica Section C'
_journal_page_first 726
_journal_page_last 728
_journal_paper_doi 10.1107/S0108270191012581
_journal_volume 48
_journal_year 1992
_chemical_formula_moiety 'C30 H48 O3,C2 H6 O1'
_chemical_formula_sum 'C32 H54 O4'
_chemical_formula_weight 502.78
_symmetry_cell_setting orthorhombic
_symmetry_space_group_name_Hall 'P 2 2ab'
_symmetry_space_group_name_H-M 'P 21 21 21'
_cell_angle_alpha 90
_cell_angle_beta 90
_cell_angle_gamma 90
_cell_formula_units_Z 4
_cell_length_a 7.1990(10)
_cell_length_b 12.157(2)
_cell_length_c 33.888(2)
_cell_volume 2965.8(7)
_diffrn_radiation_type Cu
_diffrn_radiation_wavelength 1.5418
_exptl_absorpt_coefficient_mu 0.53
_exptl_crystal_density_diffrn 1.13
_exptl_crystal_F_000 1112
_cod_data_source_file pa0243.cif
_cod_data_source_block pa0243_structure_1_of_1
_cod_original_cell_volume 2966
_cod_database_code 2000974

loop_
_atom_site_label
_atom_site_fract_x
_atom_site_fract_y
_atom_site_fract_z
O1 .7937(7) .3065(4) .89250(10)
O2 .6398(7) .0151(4) .5750(2)
O3 .9049(8) -.0666(4) .5841(2)
C1 .6010(10) .2841(6) .7902(2)
C2 .6000(10) .2941(6) .8349(2)
C3 .7990(10) .2900(5) .8506(2)
C4 .8987(9) .1822(5) .8403(2)
C5 .8919(8) .1712(5) .7944(2)
C6 .9974(9) .0732(6) .7777(2)
C7 1.0433(9) .0937(5) .7345(2)
C8 .8745(9) .1186(5) .7086(2)
C9 .7361(9) .1985(5) .7293(2)
C10 .6978(8) .1800(5) .7748(2)
C11 .5600(10) .2105(6) .7043(2)
C12 .6000(10) .2152(6) .6606(2)
C13 .7625(9) .2008(5) .6437(2)
C14 .9348(9) .1746(5) .6685(2)
C15 1.0699(9) .0993(5) .6458(2)
C16 1.0930(10) .1268(5) .6023(2)
C17 .9080(10) .1305(5) .5809(2)
C18 .7814(9) .2181(5) .5992(2)
C19 .8360(10) .3376(6) .5886(2)
C20 .8620(10) .3530(6) .5430(2)
C21 .9950(10) .2688(6) .5270(2)
C22 .9380(10) .1518(6) .5362(2)
C23 1.1070(10) .1981(6) .8525(2)
C24 .8220(10) .0837(6) .8630(2)
C25 .7760(10) .0065(6) .6998(2)
C26 .5700(10) .0804(6) .7834(2)
C27 1.0410(10) .2848(5) .6759(2)
C28 .8200(10) .0164(6) .5815(2)
C29 .6920(10) .4191(6) .6038(2)
C30 .930(2) .4677(7) .5321(3)
H101 .650 .345 .780
H201 .448 .293 .781
H102 .526 .238 .848
H202 .561 .361 .845
H103 .859 .352 .839
H105 .973 .238 .785
H106 .925 .010 .779
H206 1.109 .064 .792
H107 1.105 .037 .723
H207 1.130 .161 .733
H109 .801 .264 .728
H111 .516 .286 .711
H211 .465 .142 .711
H112 .489 .231 .648
H115 1.023 .021 .650
H215 1.173 .093 .660
H116 1.159 .065 .591
H216 1.138 .181 .602
H118 .645 .213 .588
H119 .972 .365 .600
H120 .741 .348 .534
H121 1.129 .289 .534
H221 .995 .274 .494
H122 .849 .134 .525
H222 1.040 .101 .525
H130 .824 .509 .541
H230 1.055 .477 .546
H330 .932 .452 .502
H127 1.143 .284 .700
H227 1.095 .314 .647
H327 .978 .341 .687
H129 .730 .486 .597
H229 .573 .388 .595
H329 .685 .425 .633
H125 .654 .003 .683
H225 .861 -.051 .690
H325 .749 -.031 .725
H126 .617 -.001 .779
H226 .531 .072 .811
H326 .472 .080 .768
H123 1.177 .133 .848
H223 1.154 .253 .838
H323 1.131 .221 .881
H124 .836 .083 .889
H224 .691 .062 .860
H324 .878 .008 .852
H001 .820 .364 .911
H003 .942 -.125 .592

loop_
_geom_bond_atom_site_label_1
_geom_bond_atom_site_label_2
_geom_bond_distance
O1 C3 1.432(8)
O2 C28 1.319(9)
O3 C28 1.182(9)
C1 C2 1.519(9)
C1 C10 1.536(9)
C2 C3 1.530(10)
C3 C4 1.533(9)
C4 C5 1.565(8)
C4 C23 1.560(10)
C4 C24 1.530(10)
C5 C6 1.521(9)
C5 C10 1.550(8)
C6 C7 1.520(9)
C7 C8 1.530(9)
C8 C9 1.559(9)
C8 C14 1.579(8)
C8 C25 1.566(9)
C9 C10 1.582(8)
C9 C11 1.535(9)
C10 C26 1.550(10)
C11 C12 1.511(9)
C12 C13 1.311(9)
C13 C14 1.532(9)
C13 C18 1.530(9)
C14 C15 1.543(9)
C14 C27 1.562(9)
C15 C16 1.520(9)
C16 C17 1.520(10)
C17 C18 1.534(9)
C17 C22 1.551(9)
C17 C28 1.525(9)
C18 C19 1.548(9)
C19 C20 1.570(10)
C19 C29 1.530(10)
C20 C21 1.500(10)
C20 C30 1.520(10)
C21 C22 1.510(10)
